data_1515639
loop_
_publ_author_name
'Alkordi, Mohamed H.'
'Belof, Jonathan L.'
'Rivera, Edwin'
'Wojtas, Lukasz'
'Eddaoudi, Mohamed'

_publ_section_title
;
 Insight into the construction of metal--organic polyhedra: metal--organic
 cubes as a case study
;
_journal_issue 9
_journal_name_full 'Chemical Science'
_journal_page_first 1695
_journal_paper_doi 10.1039/c1sc00269d
_journal_volume 2
_journal_year 2011
_chemical_formula_sum 'C132 H126 In8 N84 O39.67'
_chemical_formula_weight 4442.39
_chemical_name_systematic
;
?
;
_space_group_IT_number 148
_symmetry_cell_setting trigonal
_symmetry_space_group_name_Hall '-R 3'
_symmetry_space_group_name_H-M 'R -3 :H'
_atom_sites_solution_hydrogens geom
_atom_sites_solution_primary direct
_atom_sites_solution_secondary difmap
_audit_creation_method SHELXL-97
_audit_update_record
;
2009-08-08 # Formatted by publCIF
;
_cell_angle_alpha 90.00
_cell_angle_beta 90.00
_cell_angle_gamma 120.00
_cell_formula_units_Z 3
_cell_length_a 28.1055(4)
_cell_length_b 28.1055(4)
_cell_length_c 19.1669(6)
_cell_measurement_temperature 100(2)
_cell_volume 13111.9(5)
_computing_cell_refinement 'SAINT (Bruker, 2002)'
_computing_data_collection 'SMART (Bruker, 2002)'
_computing_data_reduction 'SAINT (Bruker, 2002)'
_computing_publication_material 'SHELXL-97 (Sheldrick, 1997)'
_computing_structure_refinement 'SHELXL-97 (Sheldrick, 1997)'
_computing_structure_solution 'SHELXS-97 (Sheldrick, 1990)'
_diffrn_ambient_temperature 100(2)
_diffrn_measured_fraction_theta_full 0.947
_diffrn_measured_fraction_theta_max 0.947
_diffrn_measurement_device_type 'BRUKER SMART APEX CCD'
_diffrn_measurement_method 'omega scans'
_diffrn_radiation_monochromator graphite
_diffrn_radiation_source 'fine-focus sealed tube'
_diffrn_radiation_type CuK\a
_diffrn_radiation_wavelength 1.54178
_diffrn_reflns_av_R_equivalents 0.0438
_diffrn_reflns_av_sigmaI/netI 0.0558
_diffrn_reflns_limit_h_max 25
_diffrn_reflns_limit_h_min -28
_diffrn_reflns_limit_k_max 25
_diffrn_reflns_limit_k_min -27
_diffrn_reflns_limit_l_max 20
_diffrn_reflns_limit_l_min -19
_diffrn_reflns_number 8639
_diffrn_reflns_theta_full 54.19
_diffrn_reflns_theta_max 54.19
_diffrn_reflns_theta_min 3.14
_exptl_absorpt_coefficient_mu 9.119
_exptl_absorpt_correction_T_max 0.2628
_exptl_absorpt_correction_T_min 0.2628
_exptl_absorpt_correction_type multi-scan
_exptl_absorpt_process_details 'SADABS; (Sheldrick, 2003)'
_exptl_crystal_colour colourless
_exptl_crystal_density_diffrn 1.688
_exptl_crystal_density_method 'not measured'
_exptl_crystal_description '0.1 0.1 0.1'
_exptl_crystal_F_000 6646
_exptl_crystal_size_max 0.10
_exptl_crystal_size_mid 0.10
_exptl_crystal_size_min 0.10
_refine_diff_density_max 1.352
_refine_diff_density_min -1.194
_refine_diff_density_rms 0.099
_refine_ls_extinction_method none
_refine_ls_goodness_of_fit_ref 1.025
_refine_ls_hydrogen_treatment mixed
_refine_ls_matrix_type full
_refine_ls_number_parameters 465
_refine_ls_number_reflns 3368
_refine_ls_number_restraints 18
_refine_ls_restrained_S_all 1.023
_refine_ls_R_factor_all 0.0860
_refine_ls_R_factor_gt 0.0580
_refine_ls_shift/su_max 0.001
_refine_ls_shift/su_mean 0.000
_refine_ls_structure_factor_coef Fsqd
_refine_ls_weighting_details 'calc w=1/[\s^2^(Fo^2^)+(0.0696P)^2^+157.5448P] where P=(Fo^2^+2Fc^2^)/3'
_refine_ls_weighting_scheme calc
_refine_ls_wR_factor_gt 0.1352
_refine_ls_wR_factor_ref 0.1526
_reflns_number_gt 2389
_reflns_number_total 3368
_reflns_threshold_expression >2sigma(I)
_cod_data_source_file c1sc00269d.txt
_cod_data_source_block 4
_cod_original_sg_symbol_H-M 'R -3'
_cod_database_code 1515639

loop_
_symmetry_equiv_pos_as_xyz
'x, y, z'
'-y, x-y, z'
'-x+y, -x, z'
'x+2/3, y+1/3, z+1/3'
'-y+2/3, x-y+1/3, z+1/3'
'-x+y+2/3, -x+1/3, z+1/3'
'x+1/3, y+2/3, z+2/3'
'-y+1/3, x-y+2/3, z+2/3'
'-x+y+1/3, -x+2/3, z+2/3'
'-x, -y, -z'
'y, -x+y, -z'
'x-y, x, -z'
'-x+2/3, -y+1/3, -z+1/3'
'y+2/3, -x+y+1/3, -z+1/3'
'x-y+2/3, x+1/3, -z+1/3'
'-x+1/3, -y+2/3, -z+2/3'
'y+1/3, -x+y+2/3, -z+2/3'
'x-y+1/3, x+2/3, -z+2/3'

loop_
_atom_site_label
_atom_site_type_symbol
_atom_site_fract_x
_atom_site_fract_y
_atom_site_fract_z
_atom_site_U_iso_or_equiv
_atom_site_adp_type
_atom_site_occupancy
_atom_site_symmetry_multiplicity
_atom_site_calc_flag
_atom_site_refinement_flags
In1 In 0.81110(3) 0.00800(3) 0.60045(3) 0.0543(3) Uani 1 1 d .
In2 In 1.0000 0.0000 0.79223(5) 0.0683(4) Uani 1 3 d S
C1 C 0.9103(4) -0.0048(4) 0.6755(4) 0.057(2) Uani 1 1 d .
H1 H 0.9120 -0.0292 0.6428 0.068 Uiso 1 1 calc R
C2 C 0.9300(5) 0.0508(4) 0.7615(5) 0.065(3) Uani 1 1 d .
C3 C 0.8852(5) 0.0468(4) 0.7286(5) 0.062(3) Uani 1 1 d .
C4 C 0.8476(4) 0.0685(4) 0.7397(5) 0.065(3) Uani 1 1 d .
C5 C 1.0363(6) 0.1012(7) 0.9039(7) 0.109(5) Uani 1 1 d .
C6 C 0.9673(5) 0.0855(5) 0.8194(5) 0.076(3) Uani 1 1 d .
C7 C 0.9239(4) 0.0972(4) 0.5120(4) 0.049(2) Uani 1 1 d .
H7 H 0.9507 0.0940 0.5386 0.058 Uiso 1 1 calc R
C8 C 0.8460(4) 0.0860(4) 0.4762(4) 0.053(2) Uani 1 1 d .
C9 C 0.7860(4) 0.0651(4) 0.4854(5) 0.060(3) Uani 1 1 d .
C10 C 0.7044(5) 0.0691(6) 0.4528(7) 0.095(4) Uani 1 1 d .
H10A H 0.6996 0.0978 0.4765 0.115 Uiso 1 1 calc R
H10B H 0.6883 0.0637 0.4055 0.115 Uiso 1 1 calc R
C11 C 0.6765(6) 0.0197(9) 0.4904(8) 0.151(8) Uani 1 1 d U
H11A H 0.6644 -0.0107 0.4563 0.181 Uiso 1 1 calc R
H11B H 0.6428 0.0176 0.5098 0.181 Uiso 1 1 calc R
C12 C 0.8876(5) 0.1488(5) 0.3657(5) 0.070(3) Uani 1 1 d .
C13 C 0.8860(4) 0.1209(4) 0.4318(4) 0.048(2) Uani 1 1 d .
C14 C 0.9376(5) 0.2215(6) 0.2813(6) 0.107(5) Uani 1 1 d .
C16 C 0.8396(6) 0.1503(7) 0.2582(6) 0.123(6) Uani 1 1 d .
C17 C 0.8104(6) 0.1088(6) 0.8171(7) 0.099(4) Uani 1 1 d .
H17A H 0.8278 0.1394 0.8509 0.119 Uiso 1 1 calc R
H17B H 0.7765 0.0791 0.8386 0.119 Uiso 1 1 calc R
C18 C 0.7964(6) 0.1278(5) 0.7536(7) 0.097(4) Uani 1 1 d .
H18A H 0.8288 0.1622 0.7375 0.117 Uiso 1 1 calc R
H18B H 0.7665 0.1358 0.7638 0.117 Uiso 1 1 calc R
C19 C 0.7777(5) 0.0845(5) 0.6955(6) 0.083(4) Uani 1 1 d .
H19A H 0.7407 0.0535 0.7067 0.100 Uiso 1 1 calc R
H19B H 0.7753 0.1009 0.6509 0.100 Uiso 1 1 calc R
C20 C 1.0145(8) 0.1746(8) 0.8803(11) 0.173(10) Uani 1 1 d .
C21 C 0.7027(5) 0.0080(5) 0.5463(6) 0.082(3) Uani 1 1 d .
H21A H 0.6838 -0.0323 0.5536 0.099 Uiso 1 1 calc R
H21B H 0.6987 0.0249 0.5897 0.099 Uiso 1 1 calc R
C22 C 0.8802(7) 0.2099(8) 0.2607(9) 0.113(7) Uani 0.80 1 d P
H22A H 0.8676 0.2278 0.2948 0.136 Uiso 0.80 1 calc PR
H22B H 0.8820 0.2262 0.2143 0.136 Uiso 0.80 1 calc PR
C23 C 1.0634(10) 0.1637(9) 0.8801(12) 0.157(9) Uani 0.80 1 d P
H23A H 1.0923 0.1883 0.9132 0.189 Uiso 0.80 1 calc PR
H23B H 1.0796 0.1690 0.8328 0.189 Uiso 0.80 1 calc PR
C220 C 0.900(3) 0.167(3) 0.226(3) 0.12(3) Uani 0.20 1 d PU
H22C H 0.9033 0.1779 0.1768 0.147 Uiso 0.20 1 calc PR
H22D H 0.9084 0.1369 0.2320 0.147 Uiso 0.20 1 calc PR
C230 C 1.013(3) 0.124(2) 0.943(2) 0.10(2) Uani 0.20 1 d PU
H23C H 1.0354 0.1419 0.9855 0.122 Uiso 0.20 1 calc PR
H23D H 0.9753 0.0965 0.9575 0.122 Uiso 0.20 1 calc PR
H300 H 0.952(5) 0.144(5) 0.796(7) 0.122 Uiso 1 1 d .
H555 H 0.855(5) 0.079(5) 0.849(7) 0.122 Uiso 1 1 d .
H800 H 0.778(6) 0.109(6) 0.423(8) 0.122 Uiso 1 1 d .
N1 N 0.9953(4) 0.0658(4) 0.8500(4) 0.081(3) Uani 1 1 d .
N2 N 0.9446(3) 0.0166(3) 0.7287(4) 0.060(2) Uani 1 1 d .
N3 N 0.8737(3) 0.0111(3) 0.6724(3) 0.059(2) Uani 1 1 d .
N4 N 0.8162(3) 0.0635(3) 0.6875(4) 0.058(2) Uani 1 1 d .
N5 N 0.8473(4) 0.0887(4) 0.8024(5) 0.086(3) Uani 1 1 d .
N6 N 0.8703(3) 0.0705(3) 0.5265(3) 0.0450(18) Uani 1 1 d .
N7 N 0.7614(3) 0.0285(3) 0.5335(4) 0.060(2) Uani 1 1 d .
N8 N 0.7625(4) 0.0873(4) 0.4472(5) 0.079(3) Uani 1 1 d .
N9 N 0.9354(3) 0.1291(3) 0.4556(3) 0.0502(19) Uani 1 1 d .
N10 N 0.9338(4) 0.1928(4) 0.3489(4) 0.068(2) Uani 1 1 d .
N11 N 0.8406(4) 0.1252(5) 0.3277(4) 0.091(3) Uani 1 1 d .
N13 N 0.9718(5) 0.1332(5) 0.8313(6) 0.111(4) Uani 1 1 d .
N31 N 0.6815(7) 0.1271(8) 0.6457(9) 0.138(5) Uiso 1 1 d .
N41 N 0.701(2) 0.138(2) 0.282(2) 0.265(19) Uiso 0.83 1 d P
N51 N 0.0000 0.0000 0.5000 0.158(13) Uiso 1 6 d S
O31 O 0.7223(10) 0.1514(13) 0.6031(14) 0.074(9) Uiso 0.46 1 d P
O32 O 0.6578(9) 0.0883(10) 0.6755(11) 0.073(6) Uiso 0.46 1 d P
O33 O 0.6581(11) 0.1629(10) 0.6575(13) 0.120(8) Uiso 0.46 1 d P
O41 O 0.644(2) 0.0894(18) 0.295(2) 0.097(11) Uiso 0.27 1 d P
O42 O 0.7375(17) 0.1591(16) 0.3274(19) 0.115(11) Uiso 0.27 1 d P
O43 O 0.7025(19) 0.1119(18) 0.227(2) 0.120(13) Uiso 0.27 1 d P
O51 O 0.0415(9) 0.0401(10) 0.4667(11) 0.153(8) Uiso 0.50 1 d P
O52 O 0.7823(9) 0.1898(11) 0.3767(11) 0.133(7) Uiso 0.52 1 d P
O53 O 0.6451(14) 0.0870(14) 0.6142(19) 0.080(9) Uiso 0.25 1 d P
O54 O 0.6864(19) 0.1208(19) 0.712(2) 0.123(13) Uiso 0.25 1 d P
O55 O 0.7722(17) 0.2632(17) 0.3962(15) 0.084(10) Uiso 0.25 1 d P
O57 O 0.671(3) 0.112(3) 0.266(3) 0.120(15) Uiso 0.25 1 d P
O58 O 0.792(3) 0.231(4) 0.395(3) 0.18(2) Uiso 0.25 1 d P
O59 O 0.697(2) 0.098(2) 0.274(3) 0.129(15) Uiso 0.25 1 d P
O60 O 0.628(3) 0.086(3) 0.572(4) 0.010(17) Uiso 0.05 1 d P
O61 O 0.638(4) 0.162(3) 0.268(4) 0.087(19) Uiso 0.17 1 d P
O62 O 0.704(4) 0.182(4) 0.310(4) 0.15(2) Uiso 0.17 1 d P
O63 O 0.612(5) 0.138(5) 0.270(4) 0.12(3) Uiso 0.17 1 d P
O64 O 0.651(3) 0.152(4) 0.244(5) 0.12(3) Uiso 0.17 1 d P
O65 O 0.658(3) 0.145(3) 0.282(3) 0.100(18) Uiso 0.17 1 d P
O66 O 0.675(6) 0.129(6) 0.223(7) 0.22(5) Uiso 0.17 1 d P
O67 O 0.613(4) 0.083(3) 0.295(4) 0.14(3) Uiso 0.17 1 d P
O68 O 0.719(2) 0.133(3) 0.605(3) 0.066(18) Uiso 0.17 1 d P
O69 O 0.7285(15) 0.154(2) 0.6242(19) 0.027(10) Uiso 0.17 1 d P
O71 O 0.650(2) 0.070(2) 0.656(3) 0.079(18) Uiso 0.17 1 d P
O338 O 0.679(4) 0.162(4) 0.675(4) 0.08(2) Uiso 0.10 1 d P
O339 O 0.622(6) 0.121(6) 0.596(7) 0.19(5) Uiso 0.10 1 d P

loop_
_atom_site_aniso_label
_atom_site_aniso_U_11
_atom_site_aniso_U_22
_atom_site_aniso_U_33
_atom_site_aniso_U_23
_atom_site_aniso_U_13
_atom_site_aniso_U_12
In1 0.0542(5) 0.0460(5) 0.0573(4) -0.0008(3) 0.0087(3) 0.0211(4)
In2 0.0779(7) 0.0779(7) 0.0490(6) 0.000 0.000 0.0390(3)
C1 0.057(7) 0.058(7) 0.059(5) 0.001(4) 0.005(5) 0.033(6)
C2 0.068(8) 0.074(8) 0.058(5) -0.007(5) 0.001(5) 0.039(7)
C3 0.075(8) 0.052(7) 0.058(5) 0.004(5) 0.009(5) 0.032(6)
C4 0.058(7) 0.060(7) 0.071(7) -0.008(5) 0.008(5) 0.025(6)
C5 0.127(13) 0.114(12) 0.093(8) -0.053(9) -0.054(8) 0.066(11)
C6 0.090(9) 0.082(9) 0.067(6) -0.022(6) -0.018(6) 0.050(8)
C7 0.051(7) 0.050(6) 0.048(5) -0.002(4) -0.003(4) 0.027(5)
C8 0.045(6) 0.043(6) 0.061(5) -0.004(4) -0.005(5) 0.015(5)
C9 0.057(7) 0.058(7) 0.069(6) -0.005(5) -0.009(5) 0.032(6)
C10 0.054(9) 0.091(10) 0.142(11) 0.022(8) 0.001(7) 0.037(8)
C11 0.064(10) 0.24(2) 0.127(11) 0.075(13) 0.009(8) 0.060(13)
C12 0.050(7) 0.082(9) 0.069(6) 0.008(6) -0.004(5) 0.028(7)
C13 0.043(6) 0.047(6) 0.050(5) 0.002(4) -0.004(4) 0.020(5)
C14 0.055(8) 0.148(13) 0.094(8) 0.065(8) -0.008(6) 0.034(9)
C16 0.085(11) 0.166(16) 0.082(8) 0.044(9) -0.015(7) 0.035(11)
C17 0.094(11) 0.098(11) 0.100(9) -0.026(8) 0.021(7) 0.044(9)
C18 0.110(11) 0.086(10) 0.109(9) -0.016(7) 0.014(8) 0.059(9)
C19 0.084(9) 0.062(8) 0.096(8) -0.011(6) 0.017(6) 0.030(7)
C20 0.168(19) 0.167(18) 0.24(2) -0.131(16) -0.136(16) 0.129(17)
C21 0.058(8) 0.054(8) 0.128(9) 0.009(6) 0.014(7) 0.023(6)
C22 0.071(12) 0.114(16) 0.109(12) 0.059(11) -0.022(9) 0.013(12)
C23 0.16(2) 0.11(2) 0.17(2) -0.058(15) -0.068(17) 0.050(18)
C220 0.13(6) 0.14(6) 0.05(3) 0.05(3) -0.01(3) 0.04(5)
C230 0.16(6) 0.05(3) 0.03(2) -0.02(2) -0.03(3) 0.01(4)
N1 0.090(7) 0.101(8) 0.056(5) -0.023(5) -0.014(4) 0.051(7)
N2 0.067(6) 0.065(6) 0.052(4) -0.004(4) -0.010(4) 0.035(5)
N3 0.057(6) 0.069(6) 0.049(4) -0.013(4) -0.005(3) 0.031(5)
N4 0.062(6) 0.048(5) 0.072(5) -0.006(4) 0.010(4) 0.032(5)
N5 0.082(7) 0.106(8) 0.073(5) -0.026(5) 0.012(5) 0.050(7)
N6 0.039(5) 0.033(4) 0.052(4) 0.000(3) 0.005(3) 0.010(4)
N7 0.045(5) 0.058(6) 0.080(5) 0.008(4) 0.007(4) 0.029(5)
N8 0.053(7) 0.078(8) 0.109(8) 0.011(5) -0.002(5) 0.035(6)
N9 0.041(5) 0.053(5) 0.048(4) 0.004(3) 0.006(3) 0.018(4)
N10 0.053(6) 0.085(7) 0.066(5) 0.022(4) -0.002(4) 0.034(6)
N11 0.061(7) 0.121(9) 0.074(5) 0.018(5) -0.018(5) 0.031(6)
N13 0.144(11) 0.104(9) 0.114(8) -0.062(7) -0.060(7) 0.084(9)

loop_
_atom_type_symbol
_atom_type_description
_atom_type_scat_dispersion_real
_atom_type_scat_dispersion_imag
_atom_type_scat_source
C C 0.0181 0.0091 'International Tables Vol C Tables 4.2.6.8 and 6.1.1.4'
H H 0.0000 0.0000 'International Tables Vol C Tables 4.2.6.8 and 6.1.1.4'
N N 0.0311 0.0180 'International Tables Vol C Tables 4.2.6.8 and 6.1.1.4'
O O 0.0492 0.0322 'International Tables Vol C Tables 4.2.6.8 and 6.1.1.4'
In In 0.0822 5.0449 'International Tables Vol C Tables 4.2.6.8 and 6.1.1.4'

loop_
_geom_angle_atom_site_label_1
_geom_angle_atom_site_label_2
_geom_angle_atom_site_label_3
_geom_angle
_geom_angle_site_symmetry_1
_geom_angle_site_symmetry_3
N7 In1 N3 164.7(3) . .
N7 In1 N6 75.0(3) . .
N3 In1 N6 95.8(3) . .
N7 In1 N4 94.6(3) . .
N3 In1 N4 74.6(3) . .
N6 In1 N4 99.4(3) . .
N7 In1 N9 101.7(3) . 12_546
N3 In1 N9 91.1(3) . 12_546
N6 In1 N9 95.4(2) . 12_546
N4 In1 N9 160.3(3) . 12_546
N7 In1 N10 96.8(3) . 12_546
N3 In1 N10 94.5(3) . 12_546
N6 In1 N10 165.9(3) . 12_546
N4 In1 N10 92.6(3) . 12_546
N9 In1 N10 74.8(3) 12_546 12_546
N2 In2 N2 92.4(3) 2_645 .
N2 In2 N2 92.4(3) 2_645 3_765
N2 In2 N2 92.4(3) . 3_765
N2 In2 N1 96.0(3) 2_645 3_765
N2 In2 N1 165.8(3) . 3_765
N2 In2 N1 75.9(3) 3_765 3_765
N2 In2 N1 165.8(3) 2_645 .
N2 In2 N1 75.9(3) . .
N2 In2 N1 96.0(3) 3_765 .
N1 In2 N1 97.2(3) 3_765 .
N2 In2 N1 75.9(3) 2_645 2_645
N2 In2 N1 96.0(3) . 2_645
N2 In2 N1 165.8(3) 3_765 2_645
N1 In2 N1 97.2(3) 3_765 2_645
N1 In2 N1 97.2(3) . 2_645
N3 C1 N2 113.5(8) . .
C3 C2 N2 108.5(8) . .
C3 C2 C6 135.3(10) . .
N2 C2 C6 116.0(10) . .
C2 C3 N3 106.7(9) . .
C2 C3 C4 136.3(9) . .
N3 C3 C4 116.9(9) . .
N4 C4 N5 126.4(11) . .
N4 C4 C3 115.9(8) . .
N5 C4 C3 117.7(10) . .
C230 C5 N1 108(3) . .
C230 C5 C23 74(3) . .
N1 C5 C23 108.6(12) . .
N13 C6 N1 126.1(11) . .
N13 C6 C2 118.3(11) . .
N1 C6 C2 115.4(11) . .
N6 C7 N9 111.8(8) . .
C13 C8 N6 107.7(8) . .
C13 C8 C9 136.2(9) . .
N6 C8 C9 115.9(8) . .
N7 C9 N8 124.8(10) . .
N7 C9 C8 116.5(8) . .
N8 C9 C8 118.6(9) . .
C11 C10 N8 111.0(11) . .
C10 C11 C21 121.0(14) . .
N10 C12 N11 126.4(9) . .
N10 C12 C13 117.8(9) . .
N11 C12 C13 115.8(10) . .
C8 C13 N9 108.5(7) . .
C8 C13 C12 135.6(9) . .
N9 C13 C12 115.8(8) . .
N10 C14 C22 108.9(9) . .
N10 C14 C220 102(2) . .
C22 C14 C220 62(3) . .
C22 C16 N11 108.4(11) . .
C22 C16 C220 66(3) . .
N11 C16 C220 102(2) . .
N5 C17 C18 111.2(10) . .
C17 C18 C19 111.2(11) . .
N4 C19 C18 111.4(10) . .
N13 C20 C23 106.7(13) . .
N13 C20 C230 96.4(19) . .
C23 C20 C230 62(3) . .
C11 C21 N7 113.0(10) . .
C16 C22 C14 112.5(15) . .
C20 C23 C5 103.6(19) . .
C16 C220 C14 97(5) . .
C5 C230 C20 100(3) . .
C6 N1 C5 117.1(11) . .
C6 N1 In2 115.4(7) . .
C5 N1 In2 123.5(8) . .
C1 N2 C2 105.5(8) . .
C1 N2 In2 139.6(7) . .
C2 N2 In2 112.7(6) . .
C1 N3 C3 105.8(8) . .
C1 N3 In1 139.6(6) . .
C3 N3 In1 113.8(7) . .
C4 N4 C19 118.3(8) . .
C4 N4 In1 116.9(7) . .
C19 N4 In1 123.5(7) . .
C4 N5 C17 120.3(11) . .
C7 N6 C8 106.1(7) . .
C7 N6 In1 140.0(6) . .
C8 N6 In1 113.8(6) . .
C9 N7 C21 118.6(8) . .
C9 N7 In1 118.1(6) . .
C21 N7 In1 122.8(7) . .
C9 N8 C10 122.0(10) . .
C7 N9 C13 105.7(7) . .
C7 N9 In1 140.1(6) . 11_666
C13 N9 In1 113.5(5) . 11_666
C12 N10 C14 119.4(8) . .
C12 N10 In1 113.4(6) . 11_666
C14 N10 In1 122.0(7) . 11_666
C12 N11 C16 118.9(10) . .
C6 N13 C20 122.1(12) . .

loop_
_geom_bond_atom_site_label_1
_geom_bond_atom_site_label_2
_geom_bond_distance
_geom_bond_site_symmetry_2
In1 N7 2.175(8) .
In1 N3 2.204(8) .
In1 N6 2.223(7) .
In1 N4 2.240(7) .
In1 N9 2.249(7) 12_546
In1 N10 2.251(8) 12_546
In2 N2 2.203(7) 2_645
In2 N2 2.203(7) .
In2 N2 2.203(8) 3_765
In2 N1 2.215(9) 3_765
In2 N1 2.215(9) .
In2 N1 2.215(9) 2_645
C1 N3 1.309(12) .
C1 N2 1.323(11) .
C2 C3 1.363(14) .
C2 N2 1.371(12) .
C2 C6 1.502(14) .
C3 N3 1.396(12) .
C3 C4 1.473(14) .
C4 N4 1.295(12) .
C4 N5 1.332(12) .
C5 C230 1.35(7) .
C5 N1 1.497(14) .
C5 C23 1.59(3) .
C6 N13 1.303(14) .
C6 N1 1.306(14) .
C7 N6 1.334(11) .
C7 N9 1.337(10) .
C8 C13 1.359(12) .
C8 N6 1.373(11) .
C8 C9 1.492(13) .
C9 N7 1.295(12) .
C9 N8 1.333(13) .
C10 C11 1.407(18) .
C10 N8 1.451(15) .
C11 C21 1.428(17) .
C12 N10 1.308(13) .
C12 N11 1.357(13) .
C12 C13 1.479(13) .
C13 N9 1.368(11) .
C14 N10 1.501(12) .
C14 C22 1.529(19) .
C14 C220 1.73(8) .
C16 C22 1.48(2) .
C16 N11 1.513(14) .
C16 C220 1.63(8) .
C17 N5 1.435(15) .
C17 C18 1.462(17) .
C18 C19 1.536(15) .
C19 N4 1.474(13) .
C20 N13 1.510(17) .
C20 C23 1.55(3) .
C20 C230 1.86(6) .
C21 N7 1.471(13) .
N9 In1 2.249(7) 11_666
N10 In1 2.251(8) 11_666
N31 O32 1.11(2) .
N31 O338 1.17(8) .
N31 O69 1.22(4) .
N31 O53 1.23(3) .
N31 O68 1.25(6) .
N31 O31 1.29(3) .
N31 O54 1.29(4) .
N31 O71 1.40(6) .
N31 O33 1.47(3) .
N41 O57 0.86(7) .
N41 O59 1.08(6) .
N41 O42 1.24(5) .
N41 O62 1.30(8) .
N41 O65 1.30(8) .
N41 O66 1.31(14) .
N41 O43 1.31(6) .
N41 O41 1.52(7) .
N41 O64 1.79(10) .
N51 O51 1.31(2) 11_556
N51 O51 1.31(2) 10_556
N51 O51 1.31(2) 3
N51 O51 1.31(2) 2
N51 O51 1.31(2) .
N51 O51 1.31(2) 12_556
